data_7231914
loop_
_publ_author_name
'Beheshti, Azizolla'
'Mousavi Fard, Elham Sadat'
'Kubicki, Maciej'
'Mayer, Peter'
'Abrahams, Carmel T.'
'Razatofighi, Seyedeh Elham'

_publ_section_title
;
 Design, synthesis and characterization of copper-based coordination
 compounds with bidentate (N,N and N,O) ligands: reversible uptake of
 iodine, dye adsorption and assessment of their antibacterial properties
;
_journal_issue 2
_journal_name_full CrystEngComm
_journal_page_first 251
_journal_paper_doi 10.1039/C8CE01348A
_journal_volume 21
_journal_year 2019
_chemical_formula_moiety 'C24 H36 Br4 Cu4 N8 O4'
_chemical_formula_sum 'C24 H36 Br4 Cu4 N8 O4'
_chemical_formula_weight 1074.41
_space_group_crystal_system monoclinic
_space_group_IT_number 14
_space_group_name_Hall '-P 2yn'
_space_group_name_H-M_alt 'P 1 21/n 1'
_symmetry_space_group_name_Hall '-P 2yn'
_symmetry_space_group_name_H-M 'P 1 21/n 1'
_atom_sites_solution_hydrogens geom
_audit_creation_method SHELXL-2013
_audit_update_record
;
2018-03-20 deposited with the CCDC.
2018-11-06 downloaded from the CCDC.
;
_cell_angle_alpha 90
_cell_angle_beta 95.806(5)
_cell_angle_gamma 90
_cell_formula_units_Z 2
_cell_length_a 8.9045(4)
_cell_length_b 14.2825(4)
_cell_length_c 12.8264(7)
_cell_measurement_reflns_used 2412
_cell_measurement_temperature 100(1)
_cell_measurement_theta_max 27.1170
_cell_measurement_theta_min 3.2440
_cell_volume 1622.87(12)
_computing_cell_refinement 'CrysAlisPro 1.171.38.46 (Rigaku OD, 2015)'
_computing_data_collection 'CrysAlisPro 1.171.38.46 (Rigaku OD, 2015)'
_computing_data_reduction 'CrysAlisPro 1.171.38.46 (Rigaku OD, 2015)'
_computing_molecular_graphics 'Mercury (MacRae et al., 2009)'
_computing_publication_material 'SHELXL (Sheldrick, 2015)'
_computing_structure_refinement 'SHELXL (Sheldrick, 2015)'
_computing_structure_solution 'SHELXT (Sheldrick, 2015)'
_diffrn_ambient_environment N~2~
_diffrn_ambient_temperature 100(1)
_diffrn_detector 'CCD plate'
_diffrn_detector_area_resol_mean 16.1544
_diffrn_detector_type Eos
_diffrn_measured_fraction_theta_full 0.999
_diffrn_measured_fraction_theta_max 0.999
_diffrn_measurement_device 'four-circle diffractometer'
_diffrn_measurement_device_type 'Xcalibur, Eos'
_diffrn_radiation_monochromator graphite
_diffrn_radiation_probe x-ray
_diffrn_radiation_type 'Mo K\a'
_diffrn_radiation_wavelength 0.71073
_diffrn_reflns_av_R_equivalents 0.0257
_diffrn_reflns_av_unetI/netI 0.0403
_diffrn_reflns_Laue_measured_fraction_full 0.999
_diffrn_reflns_Laue_measured_fraction_max 0.999
_diffrn_reflns_limit_h_max 8
_diffrn_reflns_limit_h_min -10
_diffrn_reflns_limit_k_max 13
_diffrn_reflns_limit_k_min -16
_diffrn_reflns_limit_l_max 12
_diffrn_reflns_limit_l_min -15
_diffrn_reflns_number 6087
_diffrn_reflns_point_group_measured_fraction_full 0.999
_diffrn_reflns_point_group_measured_fraction_max 0.999
_diffrn_reflns_theta_full 25.000
_diffrn_reflns_theta_max 24.997
_diffrn_reflns_theta_min 2.852
_diffrn_source 'fine-focus sealed X-ray tube'
_diffrn_source_type 'Enhance (Mo) X-ray Source'
_exptl_absorpt_coefficient_mu 7.555
_exptl_absorpt_correction_T_max 1.00000
_exptl_absorpt_correction_T_min 0.82747
_exptl_absorpt_correction_type multi-scan
_exptl_absorpt_process_details
;
CrysAlisPro 1.171.38.46 (Rigaku Oxford Diffraction, 2015)
Empirical absorption correction using spherical harmonics,
 implemented in SCALE3 ABSPACK scaling algorithm.
;
_exptl_crystal_colour green
_exptl_crystal_density_diffrn 2.199
_exptl_crystal_description prism
_exptl_crystal_F_000 1048
_exptl_crystal_size_max 0.18
_exptl_crystal_size_mid 0.1
_exptl_crystal_size_min 0.08
_refine_diff_density_max 1.026
_refine_diff_density_min -0.613
_refine_diff_density_rms 0.116
_refine_ls_extinction_method none
_refine_ls_goodness_of_fit_ref 1.016
_refine_ls_hydrogen_treatment constr
_refine_ls_matrix_type full
_refine_ls_number_parameters 213
_refine_ls_number_reflns 2851
_refine_ls_number_restraints 0
_refine_ls_restrained_S_all 1.016
_refine_ls_R_factor_all 0.0463
_refine_ls_R_factor_gt 0.0349
_refine_ls_shift/su_max 0.001
_refine_ls_shift/su_mean 0.000
_refine_ls_structure_factor_coef Fsqd
_refine_ls_weighting_details 'w=1/[\s^2^(Fo^2^)+(0.0430P)^2^+3.9634P] where P=(Fo^2^+2Fc^2^)/3'
_refine_ls_weighting_scheme calc
_refine_ls_wR_factor_gt 0.0867
_refine_ls_wR_factor_ref 0.0911
_reflns_Friedel_coverage 0.000
_reflns_number_gt 2367
_reflns_number_total 2851
_reflns_threshold_expression 'I > 2\s(I)'
_cod_data_source_file c8ce01348a2.cif
_cod_data_source_block 2
_cod_depositor_comments 'Adding full bibliography for 7231912--7231914.cif.'
_cod_database_code 7231914
_shelx_space_group_comment
;
The symmetry employed for this shelxl refinement is uniquely defined
by the following loop, which should always be used as a source of
symmetry information in preference to the above space-group names.
They are only intended as comments.
;
_shelxl_version_number 2013-4

loop_
_space_group_symop_operation_xyz
'x, y, z'
'-x+1/2, y+1/2, -z+1/2'
'-x, -y, -z'
'x-1/2, -y-1/2, z-1/2'

loop_
_atom_site_label
_atom_site_type_symbol
_atom_site_fract_x
_atom_site_fract_y
_atom_site_fract_z
_atom_site_U_iso_or_equiv
_atom_site_adp_type
_atom_site_occupancy
_atom_site_site_symmetry_order
_atom_site_calc_flag
_atom_site_refinement_flags_posn
_atom_site_refinement_flags_adp
_atom_site_refinement_flags_occupancy
_atom_site_disorder_assembly
_atom_site_disorder_group
Cu1 Cu 0.71923(7) 0.45906(4) 0.57470(5) 0.02075(18) Uani 1 1 d . . . . .
Cu2 Cu 0.88224(7) 0.55836(4) 0.41425(5) 0.01827(18) Uani 1 1 d . . . . .
Br1 Br 0.50672(18) 0.49682(5) 0.66351(14) 0.0266(4) Uani 0.916(7) 1 d . . P A 1
Br1' Br 0.579(3) 0.4924(6) 0.716(2) 0.045(6) Uani 0.084(7) 1 d . . P A 2
Br2 Br 0.98668(7) 0.51176(4) 0.25988(4) 0.02715(17) Uani 1 1 d . . . . .
N1A N 0.8416(5) 0.6917(3) 0.3898(3) 0.0192(9) Uani 1 1 d . . . . .
N2A N 0.7619(5) 0.7303(3) 0.4651(3) 0.0195(10) Uani 1 1 d . . . . .
C2A C 0.6923(6) 0.6647(3) 0.5352(4) 0.0216(12) Uani 1 1 d . . . . .
H2A1 H 0.6937 0.6915 0.6065 0.026 Uiso 1 1 calc R U . . .
H2A2 H 0.5864 0.6516 0.5081 0.026 Uiso 1 1 calc R U . . .
O2A O 0.7773(3) 0.5834(2) 0.5376(3) 0.0178(8) Uani 1 1 d . . . . .
C3A C 0.7461(5) 0.8233(4) 0.4525(4) 0.0205(11) Uani 1 1 d . . . . .
C31A C 0.6650(6) 0.8835(4) 0.5237(5) 0.0289(13) Uani 1 1 d . . . . .
H31A H 0.5763 0.8500 0.5439 0.043 Uiso 1 1 calc R U . . .
H31B H 0.6327 0.9415 0.4874 0.043 Uiso 1 1 calc R U . . .
H31C H 0.7327 0.8984 0.5866 0.043 Uiso 1 1 calc R U . . .
C4A C 0.8205(6) 0.8468(4) 0.3677(4) 0.0247(12) Uani 1 1 d . . . . .
H4A H 0.8297 0.9077 0.3392 0.030 Uiso 1 1 calc R U . . .
C5A C 0.8803(6) 0.7637(4) 0.3313(4) 0.0212(12) Uani 1 1 d . . . . .
C51A C 0.9718(6) 0.7514(4) 0.2420(4) 0.0270(13) Uani 1 1 d . . . . .
H51A H 1.0648 0.7176 0.2656 0.041 Uiso 1 1 calc R U . . .
H51B H 0.9971 0.8129 0.2148 0.041 Uiso 1 1 calc R U . . .
H51C H 0.9138 0.7156 0.1866 0.041 Uiso 1 1 calc R U . . .
N1B N 0.7112(5) 0.3214(3) 0.5738(3) 0.0211(10) Uani 1 1 d . . . . .
N2B N 0.7916(5) 0.2840(3) 0.4985(3) 0.0200(10) Uani 1 1 d . . . . .
C2B C 0.8571(6) 0.3497(3) 0.4275(4) 0.0201(11) Uani 1 1 d . . . . .
H2B1 H 0.9552 0.3258 0.4086 0.024 Uiso 1 1 calc R U . . .
H2B2 H 0.7885 0.3577 0.3624 0.024 Uiso 1 1 calc R U . . .
O2B O 0.8769(4) 0.4339(2) 0.4799(3) 0.0171(7) Uani 1 1 d . . . . .
C3B C 0.7952(6) 0.1895(4) 0.5042(4) 0.0216(12) Uani 1 1 d . . . . .
C31B C 0.8732(6) 0.1313(4) 0.4298(4) 0.0285(13) Uani 1 1 d . . . . .
H31D H 0.8162 0.1334 0.3604 0.043 Uiso 1 1 calc R U . . .
H31E H 0.8795 0.0665 0.4548 0.043 Uiso 1 1 calc R U . . .
H31F H 0.9751 0.1558 0.4254 0.043 Uiso 1 1 calc R U . . .
C4B C 0.7145(6) 0.1643(4) 0.5854(4) 0.0254(13) Uani 1 1 d . . . . .
H4B H 0.6965 0.1025 0.6087 0.030 Uiso 1 1 calc R U . . .
C5B C 0.6641(6) 0.2476(4) 0.6269(4) 0.0234(12) Uani 1 1 d . . . . .
C51B C 0.5748(6) 0.2587(4) 0.7184(4) 0.0273(13) Uani 1 1 d . . . . .
H51D H 0.6214 0.3069 0.7655 0.041 Uiso 1 1 calc R U . . .
H51E H 0.5728 0.1991 0.7561 0.041 Uiso 1 1 calc R U . . .
H51F H 0.4714 0.2774 0.6937 0.041 Uiso 1 1 calc R U . . .

loop_
_atom_site_aniso_label
_atom_site_aniso_U_11
_atom_site_aniso_U_22
_atom_site_aniso_U_33
_atom_site_aniso_U_23
_atom_site_aniso_U_13
_atom_site_aniso_U_12
Cu1 0.0286(4) 0.0091(3) 0.0277(4) -0.0016(3) 0.0181(3) -0.0021(3)
Cu2 0.0277(3) 0.0081(3) 0.0211(4) 0.0007(3) 0.0124(3) 0.0000(3)
Br1 0.0320(7) 0.0141(3) 0.0378(7) -0.0050(3) 0.0232(6) -0.0017(3)
Br1' 0.058(11) 0.021(4) 0.062(12) -0.003(5) 0.038(11) 0.000(5)
Br2 0.0460(4) 0.0145(3) 0.0235(3) -0.0004(2) 0.0161(3) 0.0013(2)
N1A 0.027(2) 0.012(2) 0.021(2) -0.0003(19) 0.0107(19) 0.0004(19)
N2A 0.025(2) 0.011(2) 0.024(2) 0.0026(19) 0.0113(19) 0.0007(18)
C2A 0.030(3) 0.009(2) 0.027(3) 0.001(2) 0.013(2) -0.002(2)
O2A 0.0234(18) 0.0087(17) 0.0237(19) 0.0043(15) 0.0143(15) 0.0012(14)
C3A 0.024(3) 0.008(2) 0.030(3) 0.002(2) 0.007(2) 0.003(2)
C31A 0.039(3) 0.014(3) 0.036(3) 0.003(3) 0.013(3) 0.005(2)
C4A 0.035(3) 0.011(3) 0.029(3) 0.006(2) 0.010(2) -0.002(2)
C5A 0.028(3) 0.014(3) 0.022(3) 0.003(2) 0.007(2) 0.001(2)
C51A 0.040(3) 0.011(3) 0.032(3) 0.002(3) 0.017(3) 0.002(2)
N1B 0.030(2) 0.012(2) 0.024(2) -0.001(2) 0.0167(19) -0.0018(19)
N2B 0.028(2) 0.011(2) 0.025(2) -0.003(2) 0.0169(19) -0.0031(18)
C2B 0.030(3) 0.015(3) 0.018(3) -0.003(2) 0.013(2) -0.008(2)
O2B 0.0249(18) 0.0084(17) 0.0199(18) -0.0009(15) 0.0110(15) -0.0027(14)
C3B 0.029(3) 0.010(2) 0.028(3) -0.006(2) 0.008(2) -0.003(2)
C31B 0.035(3) 0.017(3) 0.037(3) -0.009(3) 0.019(3) 0.000(2)
C4B 0.033(3) 0.011(3) 0.034(3) 0.002(2) 0.012(3) -0.006(2)
C5B 0.032(3) 0.016(3) 0.024(3) -0.004(2) 0.010(2) -0.005(2)
C51B 0.036(3) 0.020(3) 0.029(3) 0.000(3) 0.018(3) -0.006(2)

loop_
_atom_type_symbol
_atom_type_description
_atom_type_scat_dispersion_real
_atom_type_scat_dispersion_imag
_atom_type_scat_source
C C 0.0033 0.0016 'International Tables Vol C Tables 4.2.6.8 and 6.1.1.4'
H H 0.0000 0.0000 'International Tables Vol C Tables 4.2.6.8 and 6.1.1.4'
Cu Cu 0.3201 1.2651 'International Tables Vol C Tables 4.2.6.8 and 6.1.1.4'
Br Br -0.2901 2.4595 'International Tables Vol C Tables 4.2.6.8 and 6.1.1.4'
O O 0.0106 0.0060 'International Tables Vol C Tables 4.2.6.8 and 6.1.1.4'
N N 0.0061 0.0033 'International Tables Vol C Tables 4.2.6.8 and 6.1.1.4'

loop_
_geom_angle_atom_site_label_1
_geom_angle_atom_site_label_2
_geom_angle_atom_site_label_3
_geom_angle
_geom_angle_site_symmetry_1
_geom_angle_site_symmetry_3
O2A Cu1 N1B 158.74(15) . .
O2A Cu1 O2B 77.92(13) . .
N1B Cu1 O2B 80.93(15) . .
O2A Cu1 Br1' 100.4(2) . .
N1B Cu1 Br1' 100.7(2) . .
O2B Cu1 Br1' 167.0(8) . .
O2A Cu1 Br1 99.02(10) . .
N1B Cu1 Br1 101.55(12) . .
O2B Cu1 Br1 170.85(12) . .
O2A Cu1 Cu2 39.72(10) . .
N1B Cu1 Cu2 119.29(12) . .
O2B Cu1 Cu2 40.62(10) . .
Br1' Cu1 Cu2 140.0(2) . .
Br1 Cu1 Cu2 133.61(4) . .
O2A Cu2 N1A 81.71(15) . .
O2A Cu2 O2B 77.55(14) . .
N1A Cu2 O2B 159.13(16) . .
O2A Cu2 Br2 172.47(10) . .
N1A Cu2 Br2 102.79(12) . .
O2B Cu2 Br2 97.60(10) . .
O2A Cu2 O2B 90.38(12) . 3_766
N1A Cu2 O2B 100.61(15) . 3_766
O2B Cu2 O2B 81.94(13) . 3_766
Br2 Cu2 O2B 94.66(8) . 3_766
O2A Cu2 Cu1 39.06(10) . .
N1A Cu2 Cu1 118.45(12) . .
O2B Cu2 Cu1 40.90(9) . .
Br2 Cu2 Cu1 134.50(3) . .
O2B Cu2 Cu1 95.73(8) 3_766 .
C5A N1A N2A 105.5(4) . .
C5A N1A Cu2 141.5(4) . .
N2A N1A Cu2 112.2(3) . .
C3A N2A N1A 111.6(4) . .
C3A N2A C2A 130.9(4) . .
N1A N2A C2A 116.9(4) . .
O2A C2A N2A 106.5(4) . .
O2A C2A H2A1 110.4 . .
N2A C2A H2A1 110.4 . .
O2A C2A H2A2 110.4 . .
N2A C2A H2A2 110.4 . .
H2A1 C2A H2A2 108.6 . .
C2A O2A Cu1 128.3(3) . .
C2A O2A Cu2 116.2(3) . .
Cu1 O2A Cu2 101.22(15) . .
N2A C3A C4A 106.5(5) . .
N2A C3A C31A 123.2(5) . .
C4A C3A C31A 130.3(5) . .
C3A C31A H31A 109.5 . .
C3A C31A H31B 109.5 . .
H31A C31A H31B 109.5 . .
C3A C31A H31C 109.5 . .
H31A C31A H31C 109.5 . .
H31B C31A H31C 109.5 . .
C3A C4A C5A 106.7(5) . .
C3A C4A H4A 126.7 . .
C5A C4A H4A 126.7 . .
N1A C5A C4A 109.6(4) . .
N1A C5A C51A 122.4(5) . .
C4A C5A C51A 128.0(5) . .
C5A C51A H51A 109.5 . .
C5A C51A H51B 109.5 . .
H51A C51A H51B 109.5 . .
C5A C51A H51C 109.5 . .
H51A C51A H51C 109.5 . .
H51B C51A H51C 109.5 . .
C5B N1B N2B 105.3(4) . .
C5B N1B Cu1 142.5(4) . .
N2B N1B Cu1 111.9(3) . .
C3B N2B N1B 111.3(4) . .
C3B N2B C2B 131.4(4) . .
N1B N2B C2B 117.2(4) . .
O2B C2B N2B 107.0(4) . .
O2B C2B H2B1 110.3 . .
N2B C2B H2B1 110.3 . .
O2B C2B H2B2 110.3 . .
N2B C2B H2B2 110.3 . .
H2B1 C2B H2B2 108.6 . .
C2B O2B Cu2 125.8(3) . .
C2B O2B Cu1 113.2(3) . .
Cu2 O2B Cu1 98.48(14) . .
C2B O2B Cu2 112.0(3) . 3_766
Cu2 O2B Cu2 98.06(13) . 3_766
Cu1 O2B Cu2 106.86(14) . 3_766
N2B C3B C4B 107.0(5) . .
N2B C3B C31B 122.2(5) . .
C4B C3B C31B 130.8(5) . .
C3B C31B H31D 109.5 . .
C3B C31B H31E 109.5 . .
H31D C31B H31E 109.5 . .
C3B C31B H31F 109.5 . .
H31D C31B H31F 109.5 . .
H31E C31B H31F 109.5 . .
C3B C4B C5B 106.2(5) . .
C3B C4B H4B 126.9 . .
C5B C4B H4B 126.9 . .
N1B C5B C4B 110.3(4) . .
N1B C5B C51B 122.2(5) . .
C4B C5B C51B 127.5(5) . .
C5B C51B H51D 109.5 . .
C5B C51B H51E 109.5 . .
H51D C51B H51E 109.5 . .
C5B C51B H51F 109.5 . .
H51D C51B H51F 109.5 . .
H51E C51B H51F 109.5 . .

loop_
_geom_bond_atom_site_label_1
_geom_bond_atom_site_label_2
_geom_bond_distance
_geom_bond_site_symmetry_2
Cu1 O2A 1.923(3) .
Cu1 N1B 1.967(4) .
Cu1 O2B 1.981(3) .
Cu1 Br1' 2.352(10) .
Cu1 Br1 2.3676(10) .
Cu1 Cu2 2.9929(9) .
Cu2 O2A 1.950(3) .
Cu2 N1A 1.958(4) .
Cu2 O2B 1.970(3) .
Cu2 Br2 2.3666(8) .
Cu2 O2B 2.422(3) 3_766
N1A C5A 1.339(6) .
N1A N2A 1.371(6) .
N2A C3A 1.343(7) .
N2A C2A 1.478(6) .
C2A O2A 1.385(6) .
C2A H2A1 0.9900 .
C2A H2A2 0.9900 .
C3A C4A 1.372(7) .
C3A C31A 1.492(7) .
C31A H31A 0.9800 .
C31A H31B 0.9800 .
C31A H31C 0.9800 .
C4A C5A 1.401(7) .
C4A H4A 0.9500 .
C5A C51A 1.481(7) .
C51A H51A 0.9800 .
C51A H51B 0.9800 .
C51A H51C 0.9800 .
N1B C5B 1.345(7) .
N1B N2B 1.367(6) .
N2B C3B 1.351(6) .
N2B C2B 1.469(6) .
C2B O2B 1.380(6) .
C2B H2B1 0.9900 .
C2B H2B2 0.9900 .
O2B Cu2 2.422(3) 3_766
C3B C4B 1.372(7) .
C3B C31B 1.489(7) .
C31B H31D 0.9800 .
C31B H31E 0.9800 .
C31B H31F 0.9800 .
C4B C5B 1.396(7) .
C4B H4B 0.9500 .
C5B C51B 1.491(7) .
C51B H51D 0.9800 .
C51B H51E 0.9800 .
C51B H51F 0.9800 .

loop_
_geom_torsion_atom_site_label_1
_geom_torsion_atom_site_label_2
_geom_torsion_atom_site_label_3
_geom_torsion_atom_site_label_4
_geom_torsion
_geom_torsion_site_symmetry_4
C5A N1A N2A C3A 2.1(6) .
Cu2 N1A N2A C3A 174.6(3) .
C5A N1A N2A C2A 174.3(4) .
Cu2 N1A N2A C2A -13.1(5) .
C3A N2A C2A O2A -163.9(5) .
N1A N2A C2A O2A 25.7(6) .
N2A C2A O2A Cu1 -158.6(3) .
N2A C2A O2A Cu2 -26.9(5) .
N1A N2A C3A C4A -1.4(6) .
C2A N2A C3A C4A -172.1(5) .
N1A N2A C3A C31A -179.7(5) .
C2A N2A C3A C31A 9.6(9) .
N2A C3A C4A C5A 0.1(6) .
C31A C3A C4A C5A 178.2(5) .
N2A N1A C5A C4A -2.0(6) .
Cu2 N1A C5A C4A -170.9(4) .
N2A N1A C5A C51A 178.5(5) .
Cu2 N1A C5A C51A 9.7(9) .
C3A C4A C5A N1A 1.3(6) .
C3A C4A C5A C51A -179.3(5) .
C5B N1B N2B C3B -0.1(6) .
Cu1 N1B N2B C3B 175.1(4) .
C5B N1B N2B C2B 179.8(4) .
Cu1 N1B N2B C2B -5.0(5) .
C3B N2B C2B O2B -154.8(5) .
N1B N2B C2B O2B 25.4(6) .
N2B C2B O2B Cu2 -154.2(3) .
N2B C2B O2B Cu1 -33.8(5) .
N2B C2B O2B Cu2 87.2(4) 3_766
N1B N2B C3B C4B 0.1(6) .
C2B N2B C3B C4B -179.7(5) .
N1B N2B C3B C31B 178.9(5) .
C2B N2B C3B C31B -1.0(9) .
N2B C3B C4B C5B -0.1(6) .
C31B C3B C4B C5B -178.7(6) .
N2B N1B C5B C4B 0.0(6) .
Cu1 N1B C5B C4B -172.7(4) .
N2B N1B C5B C51B 178.4(5) .
Cu1 N1B C5B C51B 5.8(10) .
C3B C4B C5B N1B 0.1(6) .
C3B C4B C5B C51B -178.2(5) .
